data_4102427
loop_
_publ_author_name
'Radu Custelcean'
'Aurelien Bock'
'Bruce A. Moyer'

_publ_contact_author_email custelceanr@ornl.gov
_publ_contact_author_name 'Radu Custelcean'
_publ_section_title
;
 Selectivity Principles in Anion Separation by Crystallization of
 Hydrogen-Bonding Capsules
;
_journal_name_full 'Journal of the American Chemical Society'
_journal_page_first 7177
_journal_page_last 7185
_journal_paper_doi 10.1021/ja101354r
_journal_volume 132
_journal_year 2010
_chemical_formula_sum 'C48 H72 Mg N20 O16 S0.52 Se0.48'
_chemical_formula_weight 1264.14
_chemical_name_systematic
; 
 ? 
;
_space_group_IT_number 14
_symmetry_cell_setting monoclinic
_symmetry_space_group_name_Hall '-P 2yn'
_symmetry_space_group_name_H-M 'P 1 21/n 1'
_atom_sites_solution_hydrogens geom
_atom_sites_solution_primary direct
_atom_sites_solution_secondary difmap
_audit_creation_method SHELXL-97
_cell_angle_alpha 90.00
_cell_angle_beta 91.4900(10)
_cell_angle_gamma 90.00
_cell_formula_units_Z 2
_cell_length_a 12.4720(8)
_cell_length_b 18.3585(11)
_cell_length_c 13.0580(8)
_cell_measurement_temperature 173(2)
_cell_volume 2988.8(3)
_computing_structure_refinement 'SHELXL-97 (Sheldrick, 1997)'
_computing_structure_solution 'SHELXS-97 (Sheldrick, 1990)'
_diffrn_ambient_temperature 173(2)
_diffrn_measured_fraction_theta_full 0.997
_diffrn_measured_fraction_theta_max 0.997
_diffrn_radiation_monochromator graphite
_diffrn_radiation_source 'fine-focus sealed tube'
_diffrn_radiation_type MoK\a
_diffrn_radiation_wavelength 0.71073
_diffrn_reflns_av_R_equivalents 0.0427
_diffrn_reflns_av_sigmaI/netI 0.0326
_diffrn_reflns_limit_h_max 16
_diffrn_reflns_limit_h_min -16
_diffrn_reflns_limit_k_max 24
_diffrn_reflns_limit_k_min -24
_diffrn_reflns_limit_l_max 17
_diffrn_reflns_limit_l_min -17
_diffrn_reflns_number 36283
_diffrn_reflns_theta_full 28.34
_diffrn_reflns_theta_max 28.34
_diffrn_reflns_theta_min 1.91
_exptl_absorpt_coefficient_mu 0.423
_exptl_absorpt_correction_T_max 0.9751
_exptl_absorpt_correction_T_min 0.9354
_exptl_absorpt_correction_type multi-scan
_exptl_absorpt_process_details SADABS
_exptl_crystal_density_diffrn 1.405
_exptl_crystal_density_method 'not measured'
_exptl_crystal_F_000 1329
_exptl_crystal_size_max 0.16
_exptl_crystal_size_mid 0.15
_exptl_crystal_size_min 0.06
_refine_diff_density_max 0.387
_refine_diff_density_min -0.187
_refine_diff_density_rms 0.048
_refine_ls_extinction_method none
_refine_ls_goodness_of_fit_ref 1.043
_refine_ls_hydrogen_treatment mixed
_refine_ls_matrix_type full
_refine_ls_number_parameters 434
_refine_ls_number_reflns 7454
_refine_ls_number_restraints 0
_refine_ls_restrained_S_all 1.043
_refine_ls_R_factor_all 0.0612
_refine_ls_R_factor_gt 0.0421
_refine_ls_shift/su_max 0.000
_refine_ls_shift/su_mean 0.000
_refine_ls_structure_factor_coef Fsqd
_refine_ls_weighting_details 'calc w=1/[\s^2^(Fo^2^)+(0.0426P)^2^+1.0776P] where P=(Fo^2^+2Fc^2^)/3'
_refine_ls_weighting_scheme calc
_refine_ls_wR_factor_gt 0.0947
_refine_ls_wR_factor_ref 0.1021
_reflns_number_gt 5639
_reflns_number_total 7454
_reflns_threshold_expression >2sigma(I)
_cod_data_source_file ja101354r_si_004.cif
_cod_data_source_block c:\frames\327\work\p21n
_cod_database_code 4102427

loop_
_symmetry_equiv_pos_as_xyz
'x, y, z'
'-x+1/2, y+1/2, -z+1/2'
'-x, -y, -z'
'x-1/2, -y-1/2, z-1/2'

loop_
_atom_site_label
_atom_site_type_symbol
_atom_site_fract_x
_atom_site_fract_y
_atom_site_fract_z
_atom_site_U_iso_or_equiv
_atom_site_adp_type
_atom_site_occupancy
_atom_site_symmetry_multiplicity
_atom_site_calc_flag
_atom_site_refinement_flags
S1 S 0.5000 0.5000 0.0000 0.02706(13) Uani 0.522(2) 2 d SP
Se1 Se 0.5000 0.5000 0.0000 0.02706(13) Uani 0.478(2) 2 d SP
Mg1 Mg 0.5000 0.0000 0.0000 0.01999(16) Uani 1 2 d S
O1 O 0.72021(9) 0.60060(6) 0.35902(9) 0.0274(3) Uani 1 1 d .
N1 N 0.81164(11) 0.65630(8) -0.00368(11) 0.0262(3) Uani 1 1 d .
C1 C 0.83907(14) 0.67534(10) 0.10320(13) 0.0307(4) Uani 1 1 d .
H1A H 0.7904 0.7144 0.1258 0.037 Uiso 1 1 calc R
H1 H 0.9132 0.6946 0.1069 0.037 Uiso 1 1 calc R
H1O H 0.415(2) 0.0326(14) 0.171(2) 0.064(8) Uiso 1 1 d .
O2 O 0.90291(10) 0.42508(7) -0.18374(10) 0.0361(3) Uani 1 1 d .
N2 N 0.31626(12) 0.54488(10) 0.40744(13) 0.0405(4) Uani 1 1 d .
C2 C 0.83081(14) 0.61127(11) 0.17539(14) 0.0353(4) Uani 1 1 d .
H2 H 0.8730 0.5700 0.1489 0.042 Uiso 1 1 calc R
H2A H 0.8615 0.6249 0.2434 0.042 Uiso 1 1 calc R
H2O H 0.329(2) 0.0216(14) 0.110(2) 0.067(8) Uiso 1 1 d .
O3 O 0.48171(10) 0.78752(6) -0.14626(10) 0.0309(3) Uani 1 1 d .
N3 N 0.66153(15) 0.20094(9) -0.10218(13) 0.0420(4) Uani 1 1 d .
C3 C 0.67191(13) 0.58803(9) 0.27730(13) 0.0255(3) Uani 1 1 d .
H3O H 0.554(2) 0.1374(13) -0.0478(19) 0.057(7) Uiso 1 1 d .
O4 O 0.5184(2) 0.42562(14) -0.06336(19) 0.0349(6) Uani 0.50 1 d P
N4 N 0.18194(13) 0.60971(9) -0.26362(13) 0.0381(4) Uani 1 1 d .
C4 C 0.49500(13) 0.57300(9) 0.35518(13) 0.0269(4) Uani 1 1 d .
H4O H 0.5036(19) 0.1375(14) 0.044(2) 0.058(8) Uiso 1 1 d .
O5 O 0.5850(2) 0.55188(14) -0.0091(2) 0.0413(7) Uani 0.50 1 d P
N5 N 0.71927(12) 0.58865(9) 0.18620(11) 0.0340(4) Uani 1 1 d .
H5N H 0.6821 0.5750 0.1313 0.041 Uiso 1 1 calc R
C5 C 0.39212(14) 0.54518(11) 0.33742(15) 0.0349(4) Uani 1 1 d .
H5 H 0.3752 0.5254 0.2718 0.042 Uiso 1 1 calc R
H5O H 0.6651(18) 0.0380(13) 0.1154(16) 0.045(6) Uiso 1 1 d .
O6 O 0.3835(2) 0.52799(15) -0.0382(2) 0.0369(6) Uani 0.50 1 d P
N6 N 0.56447(11) 0.57187(9) 0.27258(11) 0.0319(3) Uani 1 1 d .
H6N H 0.5367 0.5597 0.2123 0.038 Uiso 1 1 calc R
C6 C 0.34049(16) 0.57225(11) 0.49953(15) 0.0388(4) Uani 1 1 d .
H6 H 0.2870 0.5726 0.5500 0.047 Uiso 1 1 calc R
H6O H 0.6361(18) -0.0310(14) 0.1490(18) 0.049(7) Uiso 1 1 d .
O7 O 0.4820(2) 0.47316(15) 0.1164(2) 0.0388(6) Uani 0.50 1 d P
N7 N 0.79885(15) 0.51061(9) -0.11126(14) 0.0436(4) Uani 1 1 d .
H7N H 0.7404 0.5196 -0.0771 0.052 Uiso 1 1 calc R
C7 C 0.44050(15) 0.60004(11) 0.52426(15) 0.0382(4) Uani 1 1 d .
H7 H 0.4552 0.6186 0.5911 0.046 Uiso 1 1 calc R
O8 O 0.39536(11) 0.00916(7) 0.11956(10) 0.0295(3) Uani 1 1 d .
N8 N 0.74823(13) 0.39058(8) -0.10647(12) 0.0356(4) Uani 1 1 d .
H8N H 0.6918 0.4072 -0.0748 0.043 Uiso 1 1 calc R
C8 C 0.51924(15) 0.60088(10) 0.45198(14) 0.0334(4) Uani 1 1 d .
H8 H 0.5884 0.6201 0.4680 0.040 Uiso 1 1 calc R
O9 O 0.50797(10) 0.11252(7) -0.01076(11) 0.0289(3) Uani 1 1 d .
N9 N 0.59430(12) 0.70449(8) -0.07137(13) 0.0372(4) Uani 1 1 d .
H9N H 0.6029 0.6586 -0.0536 0.045 Uiso 1 1 calc R
C9 C 0.90163(14) 0.61676(10) -0.04817(14) 0.0317(4) Uani 1 1 d .
H9A H 0.9350 0.5850 0.0050 0.038 Uiso 1 1 calc R
H9 H 0.9564 0.6523 -0.0695 0.038 Uiso 1 1 calc R
O10 O 0.62031(10) 0.00213(7) 0.10725(10) 0.0279(3) Uani 1 1 d .
N10 N 0.43469(12) 0.66708(8) -0.14343(12) 0.0333(4) Uani 1 1 d .
H10N H 0.4611 0.6229 -0.1357 0.040 Uiso 1 1 calc R
C10 C 0.86820(19) 0.57066(10) -0.13941(15) 0.0419(5) Uani 1 1 d .
H10 H 0.8301 0.6017 -0.1906 0.050 Uiso 1 1 calc R
H10A H 0.9331 0.5509 -0.1716 0.050 Uiso 1 1 calc R
C11 C 0.82266(15) 0.44128(10) -0.13665(13) 0.0296(4) Uani 1 1 d .
C12 C 0.75418(15) 0.31511(10) -0.12153(13) 0.0293(4) Uani 1 1 d .
C13 C 0.66447(17) 0.27352(11) -0.09784(15) 0.0378(4) Uani 1 1 d .
H13 H 0.6018 0.2984 -0.0774 0.045 Uiso 1 1 calc R
C14 C 0.74913(17) 0.16622(11) -0.13239(14) 0.0385(5) Uani 1 1 d .
H14 H 0.7494 0.1145 -0.1333 0.046 Uiso 1 1 calc R
C15 C 0.83900(16) 0.20291(10) -0.16229(15) 0.0377(4) Uani 1 1 d .
H15 H 0.8988 0.1764 -0.1862 0.045 Uiso 1 1 calc R
C16 C 0.84322(15) 0.27813(10) -0.15790(15) 0.0340(4) Uani 1 1 d .
H16 H 0.9049 0.3039 -0.1790 0.041 Uiso 1 1 calc R
C17 C 0.78881(14) 0.72219(10) -0.06447(14) 0.0313(4) Uani 1 1 d .
H17A H 0.7935 0.7099 -0.1380 0.038 Uiso 1 1 calc R
H17 H 0.8449 0.7589 -0.0484 0.038 Uiso 1 1 calc R
C18 C 0.67961(15) 0.75590(10) -0.04635(17) 0.0375(4) Uani 1 1 d .
H18 H 0.6751 0.7706 0.0263 0.045 Uiso 1 1 calc R
H18A H 0.6707 0.8001 -0.0892 0.045 Uiso 1 1 calc R
C19 C 0.50212(14) 0.72444(9) -0.12090(13) 0.0276(4) Uani 1 1 d .
C20 C 0.32754(14) 0.67264(9) -0.17770(13) 0.0273(4) Uani 1 1 d .
C21 C 0.28343(15) 0.61282(10) -0.22910(14) 0.0339(4) Uani 1 1 d .
H21 H 0.3282 0.5719 -0.2402 0.041 Uiso 1 1 calc R
C22 C 0.11911(15) 0.66759(11) -0.24736(15) 0.0361(4) Uani 1 1 d .
H22 H 0.0468 0.6665 -0.2721 0.043 Uiso 1 1 calc R
C23 C 0.15597(15) 0.72861(10) -0.19587(15) 0.0335(4) Uani 1 1 d .
H23 H 0.1091 0.7685 -0.1850 0.040 Uiso 1 1 calc R
C24 C 0.26105(14) 0.73168(9) -0.16012(14) 0.0306(4) Uani 1 1 d .
H24 H 0.2873 0.7733 -0.1243 0.037 Uiso 1 1 calc R

loop_
_atom_site_aniso_label
_atom_site_aniso_U_11
_atom_site_aniso_U_22
_atom_site_aniso_U_33
_atom_site_aniso_U_23
_atom_site_aniso_U_13
_atom_site_aniso_U_12
S1 0.0276(2) 0.0315(2) 0.02189(18) -0.00366(14) -0.00224(13) 0.00985(15)
Se1 0.0276(2) 0.0315(2) 0.02189(18) -0.00366(14) -0.00224(13) 0.00985(15)
Mg1 0.0176(4) 0.0203(4) 0.0221(4) -0.0003(3) 0.0000(3) 0.0001(3)
O1 0.0216(6) 0.0319(6) 0.0286(6) 0.0005(5) -0.0022(5) 0.0015(5)
N1 0.0231(7) 0.0284(7) 0.0273(7) -0.0025(6) 0.0015(6) -0.0029(6)
C1 0.0236(9) 0.0403(10) 0.0282(9) -0.0045(7) 0.0003(7) -0.0078(7)
O2 0.0330(7) 0.0320(7) 0.0438(8) 0.0049(6) 0.0105(6) 0.0008(5)
N2 0.0228(8) 0.0584(11) 0.0403(9) 0.0044(8) 0.0027(7) -0.0067(7)
C2 0.0212(9) 0.0541(12) 0.0306(9) 0.0035(8) 0.0023(7) -0.0034(8)
O3 0.0311(7) 0.0245(6) 0.0371(7) 0.0012(5) -0.0016(5) -0.0006(5)
N3 0.0506(11) 0.0363(9) 0.0395(9) 0.0008(7) 0.0081(8) -0.0143(8)
C3 0.0214(8) 0.0238(8) 0.0315(9) 0.0031(7) 0.0001(7) 0.0009(6)
O4 0.0411(15) 0.0361(14) 0.0274(13) -0.0049(11) 0.0003(11) 0.0023(12)
N4 0.0374(9) 0.0355(9) 0.0409(9) -0.0092(7) -0.0074(7) -0.0025(7)
C4 0.0213(8) 0.0293(9) 0.0301(9) 0.0040(7) 0.0011(7) -0.0007(7)
O5 0.0337(15) 0.0307(14) 0.0600(18) 0.0040(13) 0.0079(13) -0.0122(11)
N5 0.0239(8) 0.0508(10) 0.0273(8) -0.0010(7) 0.0006(6) -0.0078(7)
C5 0.0250(9) 0.0475(11) 0.0320(9) 0.0008(8) -0.0021(7) -0.0041(8)
O6 0.0289(14) 0.0416(15) 0.0401(15) 0.0019(12) 0.0004(11) 0.0054(12)
N6 0.0223(7) 0.0462(9) 0.0272(7) -0.0034(7) 0.0000(6) -0.0056(6)
C6 0.0303(10) 0.0488(12) 0.0378(11) 0.0033(9) 0.0093(8) -0.0028(9)
O7 0.0472(17) 0.0343(14) 0.0351(14) -0.0033(11) 0.0012(12) 0.0025(12)
N7 0.0513(11) 0.0325(9) 0.0483(10) -0.0087(7) 0.0235(8) -0.0048(8)
C7 0.0343(10) 0.0477(11) 0.0329(10) -0.0045(9) 0.0051(8) -0.0038(9)
O8 0.0208(6) 0.0416(8) 0.0261(6) -0.0013(6) 0.0019(5) 0.0031(5)
N8 0.0365(9) 0.0298(8) 0.0413(9) -0.0020(7) 0.0161(7) -0.0008(7)
C8 0.0246(9) 0.0386(10) 0.0371(10) -0.0037(8) 0.0012(7) -0.0051(8)
O9 0.0330(7) 0.0208(6) 0.0331(7) -0.0005(5) 0.0030(6) -0.0027(5)
N9 0.0301(8) 0.0258(8) 0.0554(10) 0.0040(7) -0.0085(7) -0.0012(6)
C9 0.0283(9) 0.0303(9) 0.0370(10) 0.0010(8) 0.0087(7) 0.0004(7)
O10 0.0250(6) 0.0264(6) 0.0319(6) 0.0041(5) -0.0077(5) -0.0032(5)
N10 0.0300(8) 0.0216(7) 0.0480(9) -0.0032(7) -0.0061(7) 0.0009(6)
C10 0.0617(14) 0.0285(9) 0.0361(10) -0.0028(8) 0.0152(10) -0.0066(9)
C11 0.0336(10) 0.0293(9) 0.0260(8) 0.0017(7) 0.0009(7) -0.0014(7)
C12 0.0344(10) 0.0294(9) 0.0241(8) 0.0015(7) 0.0020(7) -0.0036(7)
C13 0.0403(11) 0.0373(10) 0.0363(10) -0.0025(8) 0.0121(8) -0.0058(8)
C14 0.0532(13) 0.0299(10) 0.0321(10) 0.0025(8) -0.0020(9) -0.0034(9)
C15 0.0396(11) 0.0323(10) 0.0411(11) 0.0008(8) -0.0023(9) 0.0057(8)
C16 0.0276(9) 0.0342(10) 0.0402(10) 0.0034(8) 0.0014(8) -0.0006(8)
C17 0.0287(9) 0.0292(9) 0.0357(10) 0.0000(7) -0.0022(7) -0.0036(7)
C18 0.0296(10) 0.0310(10) 0.0515(12) -0.0041(9) -0.0074(8) -0.0006(8)
C19 0.0273(9) 0.0268(8) 0.0287(9) -0.0024(7) 0.0025(7) -0.0001(7)
C20 0.0287(9) 0.0265(8) 0.0267(8) 0.0015(7) -0.0010(7) -0.0020(7)
C21 0.0365(10) 0.0289(9) 0.0363(10) -0.0067(8) -0.0029(8) 0.0012(8)
C22 0.0293(10) 0.0394(10) 0.0394(10) -0.0026(8) -0.0036(8) -0.0036(8)
C23 0.0292(9) 0.0296(9) 0.0419(10) -0.0010(8) 0.0029(8) 0.0014(7)
C24 0.0323(10) 0.0257(9) 0.0338(9) -0.0023(7) -0.0003(7) -0.0026(7)

loop_
_atom_type_symbol
_atom_type_description
_atom_type_scat_dispersion_real
_atom_type_scat_dispersion_imag
_atom_type_scat_source
C C 0.0033 0.0016 'International Tables Vol C Tables 4.2.6.8 and 6.1.1.4'
H H 0.0000 0.0000 'International Tables Vol C Tables 4.2.6.8 and 6.1.1.4'
N N 0.0061 0.0033 'International Tables Vol C Tables 4.2.6.8 and 6.1.1.4'
O O 0.0106 0.0060 'International Tables Vol C Tables 4.2.6.8 and 6.1.1.4'
Mg Mg 0.0486 0.0363 'International Tables Vol C Tables 4.2.6.8 and 6.1.1.4'
S S 0.1246 0.1234 'International Tables Vol C Tables 4.2.6.8 and 6.1.1.4'
Se Se -0.0929 2.2259 'International Tables Vol C Tables 4.2.6.8 and 6.1.1.4'

loop_
_geom_angle_atom_site_label_1
_geom_angle_atom_site_label_2
_geom_angle_atom_site_label_3
_geom_angle
_geom_angle_site_symmetry_1
_geom_angle_site_symmetry_3
O5 S1 O5 180.00(14) . 3_665
O5 S1 O6 64.75(15) . 3_665
O5 S1 O6 115.25(15) 3_665 3_665
O5 S1 O6 115.25(15) . .
O5 S1 O6 64.75(15) 3_665 .
O6 S1 O6 180.00(8) 3_665 .
O5 S1 O4 66.18(15) . 3_665
O5 S1 O4 113.82(15) 3_665 3_665
O6 S1 O4 104.52(13) 3_665 3_665
O6 S1 O4 75.48(13) . 3_665
O5 S1 O4 113.82(15) . .
O5 S1 O4 66.18(15) 3_665 .
O6 S1 O4 75.48(13) 3_665 .
O6 S1 O4 104.52(13) . .
O4 S1 O4 180.00(10) 3_665 .
O5 S1 O7 113.65(15) . .
O5 S1 O7 66.35(15) 3_665 .
O6 S1 O7 75.99(14) 3_665 .
O6 S1 O7 104.01(14) . .
O4 S1 O7 75.61(13) 3_665 .
O4 S1 O7 104.39(13) . .
O5 S1 O7 66.35(15) . 3_665
O5 S1 O7 113.65(15) 3_665 3_665
O6 S1 O7 104.01(14) 3_665 3_665
O6 S1 O7 75.99(14) . 3_665
O4 S1 O7 104.39(13) 3_665 3_665
O4 S1 O7 75.61(13) . 3_665
O7 S1 O7 180.0 . 3_665
O10 Mg1 O10 180.0 3_655 .
O10 Mg1 O8 86.97(5) 3_655 3_655
O10 Mg1 O8 93.03(5) . 3_655
O10 Mg1 O8 93.03(5) 3_655 .
O10 Mg1 O8 86.97(5) . .
O8 Mg1 O8 180.0 3_655 .
O10 Mg1 O9 89.52(5) 3_655 3_655
O10 Mg1 O9 90.48(5) . 3_655
O8 Mg1 O9 90.14(5) 3_655 3_655
O8 Mg1 O9 89.86(5) . 3_655
O10 Mg1 O9 90.48(5) 3_655 .
O10 Mg1 O9 89.52(5) . .
O8 Mg1 O9 89.86(5) 3_655 .
O8 Mg1 O9 90.14(5) . .
O9 Mg1 O9 180.0 3_655 .
C9 N1 C1 109.36(14) . .
C9 N1 C17 109.40(14) . .
C1 N1 C17 110.72(14) . .
N1 C1 C2 112.88(15) . .
C6 N2 C5 118.02(17) . .
N5 C2 C1 111.19(15) . .
C14 N3 C13 117.92(17) . .
O1 C3 N5 123.30(16) . .
O1 C3 N6 122.25(16) . .
N5 C3 N6 114.45(15) . .
S1 O4 O5 51.62(11) . 3_665
C21 N4 C22 117.78(16) . .
C8 C4 C5 117.62(16) . .
C8 C4 N6 125.54(16) . .
C5 C4 N6 116.83(16) . .
S1 O5 O6 62.85(13) . 3_665
S1 O5 O4 62.20(14) . 3_665
O6 O5 O4 100.93(19) 3_665 3_665
S1 O5 O7 62.18(14) . 3_665
O6 O5 O7 100.34(19) 3_665 3_665
O4 O5 O7 99.54(19) 3_665 3_665
C3 N5 C2 121.99(15) . .
N2 C5 C4 123.64(18) . .
S1 O6 O5 52.40(12) . 3_665
C3 N6 C4 125.81(15) . .
N2 C6 C7 122.30(18) . .
S1 O7 O5 51.47(12) . 3_665
C11 N7 C10 121.10(17) . .
C6 C7 C8 119.99(18) . .
C11 N8 C12 126.05(16) . .
C7 C8 C4 118.43(17) . .
C19 N9 C18 122.62(15) . .
N1 C9 C10 112.99(16) . .
C19 N10 C20 125.83(15) . .
N7 C10 C9 112.27(16) . .
O2 C11 N7 122.68(17) . .
O2 C11 N8 122.98(16) . .
N7 C11 N8 114.33(16) . .
C16 C12 C13 117.32(17) . .
C16 C12 N8 125.04(16) . .
C13 C12 N8 117.64(17) . .
N3 C13 C12 123.93(19) . .
N3 C14 C15 122.06(18) . .
C14 C15 C16 120.57(19) . .
C15 C16 C12 118.04(18) . .
N1 C17 C18 114.36(15) . .
N9 C18 C17 110.75(15) . .
O3 C19 N9 123.40(16) . .
O3 C19 N10 122.87(16) . .
N9 C19 N10 113.70(15) . .
C24 C20 C21 117.73(16) . .
C24 C20 N10 124.96(16) . .
C21 C20 N10 117.24(16) . .
N4 C21 C20 123.79(17) . .
N4 C22 C23 122.15(17) . .
C22 C23 C24 119.96(18) . .
C23 C24 C20 118.57(16) . .

loop_
_geom_bond_atom_site_label_1
_geom_bond_atom_site_label_2
_geom_bond_distance
_geom_bond_site_symmetry_2
S1 O5 1.432(2) .
S1 O5 1.432(2) 3_665
S1 O6 1.609(3) 3_665
S1 O6 1.609(3) .
S1 O4 1.616(2) 3_665
S1 O4 1.616(2) .
S1 O7 1.619(3) .
S1 O7 1.619(3) 3_665
Mg1 O10 2.0261(12) 3_655
Mg1 O10 2.0262(12) .
Mg1 O8 2.0676(13) 3_655
Mg1 O8 2.0676(13) .
Mg1 O9 2.0730(12) 3_655
Mg1 O9 2.0731(12) .
O1 C3 1.233(2) .
N1 C9 1.469(2) .
N1 C1 1.470(2) .
N1 C17 1.471(2) .
C1 C2 1.513(3) .
O2 C11 1.225(2) .
N2 C6 1.331(3) .
N2 C5 1.333(2) .
C2 N5 1.462(2) .
O3 C19 1.229(2) .
N3 C14 1.333(3) .
N3 C13 1.334(3) .
C3 N5 1.342(2) .
C3 N6 1.372(2) .
O4 O5 1.671(4) 3_665
N4 C21 1.334(2) .
N4 C22 1.340(2) .
C4 C8 1.390(2) .
C4 C5 1.395(2) .
C4 N6 1.401(2) .
O5 O6 1.635(4) 3_665
O5 O4 1.671(4) 3_665
O5 O7 1.677(4) 3_665
O6 O5 1.635(4) 3_665
C6 C7 1.378(3) .
O7 O5 1.677(4) 3_665
N7 C11 1.350(2) .
N7 C10 1.454(2) .
C7 C8 1.380(3) .
N8 C11 1.379(2) .
N8 C12 1.402(2) .
N9 C19 1.355(2) .
N9 C18 1.453(2) .
C9 C10 1.511(3) .
N10 C19 1.375(2) .
N10 C20 1.402(2) .
C12 C16 1.395(3) .
C12 C13 1.396(3) .
C14 C15 1.373(3) .
C15 C16 1.383(3) .
C17 C18 1.520(3) .
C20 C24 1.387(2) .
C20 C21 1.393(2) .
C22 C23 1.379(3) .
C23 C24 1.381(3) .
